data_7038515
loop_
_publ_author_name
'Koroteev, Pavel S.'
'Dobrokhotova, Zhanna V.'
'Ilyukhin, Andrey B.'
'Efimov, Nikolay N.'
'Rouzi\`eres, Mathieu'
'Kiskin, Mikhail A.'
'Cl\'erac, Rodolphe'
'Novotortsev, Vladimir M.'

_publ_section_title
;
 Synthesis, structure, and physical properties of new rare earth
 ferrocenoylacetonates.
;
_journal_issue 15
_journal_name_full 'Dalton transactions (Cambridge, England : 2003)'
_journal_page_first 6405
_journal_page_last 6417
_journal_paper_doi 10.1039/c5dt04948b
_journal_volume 45
_journal_year 2016
_chemical_formula_moiety 'C52 H47 Fe3 Gd N2 O6, C7 H8'
_chemical_formula_sum 'C59 H55 Fe3 Gd N2 O6'
_chemical_formula_weight 1212.85
_space_group_IT_number 2
_symmetry_cell_setting triclinic
_symmetry_Int_Tables_number 2
_symmetry_space_group_name_Hall '-P 1'
_symmetry_space_group_name_H-M 'P -1'
_atom_sites_solution_hydrogens mixed
_audit_conform_dict_location ftp://ftp.iucr.org/pub/cif_core.dic
_audit_conform_dict_name cif_core.dic
_audit_conform_dict_version 2.4.3
_audit_creation_date 2015-07-09T12:57:45-00:00
_audit_creation_method 'WinGX routine CIF_UPDATE'
_audit_update_record
;
2015-07-09 deposited with the CCDC.
2016-02-22 downloaded from the CCDC.
;
_cell_angle_alpha 80.851(5)
_cell_angle_beta 73.847(5)
_cell_angle_gamma 89.751(6)
_cell_formula_units_Z 2
_cell_length_a 11.980(4)
_cell_length_b 13.268(4)
_cell_length_c 16.704(5)
_cell_measurement_reflns_used 2480
_cell_measurement_temperature 173(2)
_cell_measurement_theta_max 22.05
_cell_measurement_theta_min 2.31
_cell_volume 2515.6(14)
_computing_cell_refinement 'Bruker SAINT'
_computing_data_collection 'Bruker APEX2'
_computing_data_reduction 'Bruker SAINT'
_computing_molecular_graphics 'Bruker SHELXTL'
_computing_publication_material 'Bruker SHELXTL'
_computing_structure_refinement 'SHELXL-2014/7 (Sheldrick, 2014)'
_computing_structure_solution 'SHELXS-2014 (Sheldrick, 2008)'
_diffrn_ambient_temperature 173(2)
_diffrn_measured_fraction_theta_full 0.999
_diffrn_measured_fraction_theta_max 0.99
_diffrn_measurement_device_type 'Bruker APEX-II CCD'
_diffrn_measurement_method '\f and \w scans'
_diffrn_radiation_monochromator graphite
_diffrn_radiation_type MoK\a
_diffrn_radiation_wavelength 0.71073
_diffrn_reflns_av_R_equivalents 0.1697
_diffrn_reflns_av_unetI/netI 0.1987
_diffrn_reflns_Laue_measured_fraction_full 0.999
_diffrn_reflns_Laue_measured_fraction_max 0.99
_diffrn_reflns_limit_h_max 14
_diffrn_reflns_limit_h_min -14
_diffrn_reflns_limit_k_max 16
_diffrn_reflns_limit_k_min -16
_diffrn_reflns_limit_l_max 20
_diffrn_reflns_limit_l_min -20
_diffrn_reflns_number 22973
_diffrn_reflns_point_group_measured_fraction_full 0.999
_diffrn_reflns_point_group_measured_fraction_max 0.99
_diffrn_reflns_theta_full 25.242
_diffrn_reflns_theta_max 26.451
_diffrn_reflns_theta_min 2.176
_diffrn_standards_number 0
_exptl_absorpt_coefficient_mu 2.204
_exptl_absorpt_correction_T_max 0.8097
_exptl_absorpt_correction_T_min 0.5577
_exptl_absorpt_correction_type multi-scan
_exptl_absorpt_process_details 'SADABS (Sheldrick, 2003)'
_exptl_crystal_colour black
_exptl_crystal_density_diffrn 1.601
_exptl_crystal_description block
_exptl_crystal_F_000 1226
_exptl_crystal_size_max 0.3
_exptl_crystal_size_mid 0.1
_exptl_crystal_size_min 0.1
_refine_diff_density_max 1.554
_refine_diff_density_min -2.369
_refine_diff_density_rms 0.138
_refine_ls_extinction_method none
_refine_ls_goodness_of_fit_ref 0.762
_refine_ls_hydrogen_treatment constr
_refine_ls_matrix_type full
_refine_ls_number_parameters 684
_refine_ls_number_reflns 10278
_refine_ls_number_restraints 45
_refine_ls_restrained_S_all 0.76
_refine_ls_R_factor_all 0.1087
_refine_ls_R_factor_gt 0.0581
_refine_ls_shift/su_max 0
_refine_ls_shift/su_mean 0
_refine_ls_structure_factor_coef Fsqd
_refine_ls_weighting_details 'w=1/[\s^2^(Fo^2^)] where P=(Fo^2^+2Fc^2^)/3'
_refine_ls_weighting_scheme calc
_refine_ls_wR_factor_gt 0.1184
_refine_ls_wR_factor_ref 0.1394
_reflns_Friedel_coverage 0
_reflns_number_gt 5865
_reflns_number_total 10278
_reflns_threshold_expression 'I > 2\s(I)'
_cod_data_source_file c5dt04948b2.cif
_cod_data_source_block 3
_cod_depositor_comments 'Adding full bibliography for 7038510--7038517.cif.'
_cod_database_code 7038515
_shelx_estimated_absorpt_t_min 0.558
_shelx_estimated_absorpt_t_max 0.81

loop_
_symmetry_equiv_pos_as_xyz
'x, y, z'
'-x, -y, -z'

loop_
_atom_site_label
_atom_site_type_symbol
_atom_site_fract_x
_atom_site_fract_y
_atom_site_fract_z
_atom_site_U_iso_or_equiv
_atom_site_adp_type
_atom_site_occupancy
_atom_site_site_symmetry_order
_atom_site_calc_flag
_atom_site_refinement_flags_posn
_atom_site_refinement_flags_adp
_atom_site_refinement_flags_occupancy
_atom_site_disorder_assembly
_atom_site_disorder_group
Gd1 Gd 0.30854(3) 0.19288(3) 0.36906(2) 0.02893(12) Uani 1 1 d . . . . .
Fe1 Fe 0.73937(9) 0.31930(9) 0.08811(7) 0.0446(3) Uani 1 1 d . . . . .
Fe2 Fe 0.12270(9) 0.38718(8) 0.67903(6) 0.0356(3) Uani 1 1 d . . . . .
Fe3 Fe 0.19400(10) 0.08934(9) 0.05897(7) 0.0457(3) Uani 1 1 d . . . . .
O1 O 0.2461(4) 0.3301(4) 0.2867(3) 0.0448(14) Uani 1 1 d . . . . .
O2 O 0.4590(4) 0.2354(4) 0.2460(3) 0.0432(14) Uani 1 1 d . . . . .
O3 O 0.4633(4) 0.2207(4) 0.4223(3) 0.0385(12) Uani 1 1 d . . . . .
O4 O 0.2524(4) 0.3136(4) 0.4601(3) 0.0370(12) Uani 1 1 d . . . . .
O5 O 0.3984(4) 0.0356(4) 0.3471(3) 0.0350(12) Uani 1 1 d . . . . .
O6 O 0.2154(4) 0.1177(4) 0.2858(3) 0.0356(12) Uani 1 1 d . . . . .
N1 N 0.0904(4) 0.1631(4) 0.4528(3) 0.0282(13) Uani 1 1 d . . . . .
N2 N 0.2537(5) 0.0708(4) 0.5129(4) 0.0340(15) Uani 1 1 d . . . . .
C1 C 0.2034(8) 0.4477(7) 0.1787(5) 0.061(3) Uani 1 1 d . . . . .
H1A H 0.2396 0.4741 0.1188 0.091 Uiso 1 1 calc R U . . .
H1B H 0.1276 0.4147 0.1855 0.091 Uiso 1 1 calc R U . . .
H1C H 0.1928 0.5043 0.211 0.091 Uiso 1 1 calc R U . . .
C2 C 0.2792(7) 0.3723(7) 0.2102(5) 0.051(2) Uani 1 1 d . . . . .
C3 C 0.3880(7) 0.3527(6) 0.1528(5) 0.051(2) Uani 1 1 d . . . . .
H3A H 0.4061 0.3886 0.0965 0.061 Uiso 1 1 calc R U . . .
C4 C 0.4680(6) 0.2861(6) 0.1730(5) 0.044(2) Uani 1 1 d . . . . .
C5 C 0.5743(6) 0.2652(7) 0.1057(5) 0.043(2) Uani 1 1 d . . . . .
C6 C 0.6469(7) 0.1872(7) 0.1135(6) 0.055(2) Uani 1 1 d . . . . .
H6A H 0.6385 0.1375 0.1627 0.066 Uiso 1 1 calc R U . . .
C7 C 0.7335(8) 0.1914(8) 0.0398(6) 0.066(3) Uani 1 1 d . . . . .
H7A H 0.794 0.1447 0.0289 0.079 Uiso 1 1 calc R U . . .
C8 C 0.7181(7) 0.2761(8) -0.0171(6) 0.066(3) Uani 1 1 d . . . . .
H8A H 0.766 0.2969 -0.0731 0.079 Uiso 1 1 calc R U . . .
C9 C 0.6194(7) 0.3247(8) 0.0234(5) 0.061(3) Uani 1 1 d . . . . .
H9A H 0.5885 0.3852 0.0007 0.074 Uiso 1 1 calc R U . . .
C10 C 0.7477(10) 0.3857(11) 0.1871(8) 0.080(3) Uani 1 1 d . . . . .
H10A H 0.6878 0.3807 0.2388 0.096 Uiso 1 1 calc R U . . .
C11 C 0.7615(11) 0.4578(9) 0.1166(11) 0.096(4) Uani 1 1 d . . . . .
H11A H 0.7128 0.5138 0.1114 0.115 Uiso 1 1 calc R U . . .
C12 C 0.8590(12) 0.4364(11) 0.0529(9) 0.101(5) Uani 1 1 d . . . . .
H12A H 0.8866 0.4731 -0.003 0.122 Uiso 1 1 calc R U . . .
C13 C 0.9047(10) 0.3548(13) 0.0865(12) 0.105(5) Uani 1 1 d . . . . .
H13A H 0.9731 0.3242 0.0582 0.127 Uiso 1 1 calc R U . . .
C14 C 0.8396(13) 0.3210(9) 0.1675(10) 0.089(4) Uani 1 1 d . . . . .
H14A H 0.8544 0.2633 0.2041 0.107 Uiso 1 1 calc R U . . .
C15 C 0.5972(7) 0.2585(7) 0.4938(6) 0.060(3) Uani 1 1 d . . . . .
H15A H 0.6014 0.3005 0.5362 0.09 Uiso 1 1 calc R U . . .
H15B H 0.6061 0.1867 0.5154 0.09 Uiso 1 1 calc R U . . .
H15C H 0.6596 0.2808 0.4418 0.09 Uiso 1 1 calc R U . . .
C16 C 0.4831(6) 0.2699(6) 0.4758(5) 0.0389(19) Uani 1 1 d . . . . .
C17 C 0.4041(6) 0.3342(6) 0.5210(5) 0.0393(19) Uani 1 1 d . . . . .
H17A H 0.426 0.3661 0.5617 0.047 Uiso 1 1 calc R U . . .
C18 C 0.2943(6) 0.3528(5) 0.5080(5) 0.0346(18) Uani 1 1 d . . . . .
C19 C 0.2182(6) 0.4262(6) 0.5565(4) 0.0342(18) Uani 1 1 d . . . . .
C20 C 0.0987(6) 0.4334(6) 0.5628(5) 0.0410(19) Uani 1 1 d . . . . .
H20A H 0.0563 0.3965 0.5356 0.049 Uiso 1 1 calc R U . . .
C21 C 0.0527(8) 0.5049(6) 0.6166(5) 0.049(2) Uani 1 1 d . . . . .
H21A H -0.0257 0.5249 0.6312 0.058 Uiso 1 1 calc R U . . .
C22 C 0.1422(7) 0.5412(6) 0.6445(5) 0.050(2) Uani 1 1 d . . . . .
H22A H 0.1353 0.5901 0.6812 0.059 Uiso 1 1 calc R U . . .
C23 C 0.2460(7) 0.4917(6) 0.6082(5) 0.043(2) Uani 1 1 d . . . . .
H23A H 0.32 0.5009 0.617 0.051 Uiso 1 1 calc R U . . .
C24 C 0.0853(10) 0.3596(8) 0.8068(6) 0.074(3) Uani 1 1 d . . . . .
H24A H 0.0777 0.41 0.8423 0.089 Uiso 1 1 calc R U . . .
C25 C -0.0032(8) 0.3162(7) 0.7801(5) 0.055(2) Uani 1 1 d . . . . .
H25A H -0.0829 0.3323 0.7956 0.066 Uiso 1 1 calc R U . . .
C26 C 0.0456(8) 0.2453(6) 0.7268(5) 0.055(2) Uani 1 1 d . . . . .
H26A H 0.0053 0.206 0.6999 0.066 Uiso 1 1 calc R U . . .
C27 C 0.1626(8) 0.2436(6) 0.7209(6) 0.053(2) Uani 1 1 d . . . . .
H27A H 0.217 0.2025 0.6889 0.064 Uiso 1 1 calc R U . . .
C28 C 0.1883(9) 0.3109(8) 0.7688(6) 0.072(3) Uani 1 1 d . . . . .
H28A H 0.2631 0.323 0.7754 0.086 Uiso 1 1 calc R U . . .
C29 C 0.5095(7) -0.0892(6) 0.2775(6) 0.053(2) Uani 1 1 d . . . . .
H29A H 0.514 -0.1221 0.2282 0.079 Uiso 1 1 calc R U . . .
H29B H 0.5841 -0.0537 0.2703 0.079 Uiso 1 1 calc R U . . .
H29C H 0.4922 -0.1411 0.3285 0.079 Uiso 1 1 calc R U . . .
C30 C 0.4136(7) -0.0125(6) 0.2859(5) 0.047(2) Uani 1 1 d . . . . .
C31 C 0.3440(7) -0.0084(6) 0.2297(5) 0.044(2) Uani 1 1 d . . . . .
H31A H 0.3644 -0.048 0.1855 0.053 Uiso 1 1 calc R U . . .
C32 C 0.2465(6) 0.0513(6) 0.2362(4) 0.0382(19) Uani 1 1 d . . . . .
C33 C 0.1660(6) 0.0359(7) 0.1834(4) 0.043(2) Uani 1 1 d . . . . .
C34 C 0.0808(7) 0.1096(7) 0.1720(5) 0.049(2) Uani 1 1 d . . . . .
H34A H 0.0684 0.172 0.1936 0.058 Uiso 1 1 calc R U . . .
C35 C 0.0198(8) 0.0700(8) 0.1225(5) 0.062(3) Uani 1 1 d . . . . .
H35A H -0.0429 0.1015 0.1052 0.074 Uiso 1 1 calc R U . . .
C36 C 0.0652(7) -0.0219(7) 0.1026(5) 0.049(2) Uani 1 1 d . . . . .
H36A H 0.0397 -0.063 0.0689 0.059 Uiso 1 1 calc R U . . .
C37 C 0.1545(7) -0.0442(6) 0.1405(5) 0.046(2) Uani 1 1 d . . . . .
H37A H 0.1997 -0.1033 0.1376 0.055 Uiso 1 1 calc R U . . .
C38 C 0.2716(12) 0.2256(10) 0.0066(7) 0.096(4) Uani 1 1 d . . . . .
H38A H 0.2578 0.2843 0.0333 0.115 Uiso 1 1 calc R U . . .
C39 C 0.2097(12) 0.1950(10) -0.0450(7) 0.091(4) Uani 1 1 d . . . . .
H39A H 0.1477 0.2293 -0.0613 0.11 Uiso 1 1 calc R U . . .
C40 C 0.2564(9) 0.1039(10) -0.0682(6) 0.078(3) Uani 1 1 d . . . . .
H40A H 0.2308 0.0664 -0.1042 0.093 Uiso 1 1 calc R U . . .
C41 C 0.3454(9) 0.0752(9) -0.0317(6) 0.069(3) Uani 1 1 d . . . . .
H41A H 0.3886 0.0151 -0.0354 0.083 Uiso 1 1 calc R U . . .
C42 C 0.3571(10) 0.1561(9) 0.0125(6) 0.073(3) Uani 1 1 d . . . . .
H42A H 0.4142 0.1617 0.0415 0.088 Uiso 1 1 calc R U . . .
C43 C 0.0132(6) 0.2142(6) 0.4174(5) 0.044(2) Uani 1 1 d . . . . .
H43A H 0.0397 0.255 0.3631 0.053 Uiso 1 1 calc R U . . .
C44 C -0.1059(7) 0.2069(7) 0.4607(5) 0.050(2) Uani 1 1 d . . . . .
H44A H -0.16 0.2428 0.436 0.06 Uiso 1 1 calc R U . . .
C45 C -0.1429(6) 0.1483(6) 0.5379(5) 0.047(2) Uani 1 1 d . . . . .
H45A H -0.2235 0.1413 0.5669 0.057 Uiso 1 1 calc R U . . .
C46 C -0.0642(6) 0.0994(6) 0.5741(5) 0.0387(19) Uani 1 1 d . . . . .
H46A H -0.0888 0.0588 0.6287 0.046 Uiso 1 1 calc R U . . .
C47 C 0.1196(6) 0.0046(6) 0.6449(5) 0.044(2) Uani 1 1 d . . . . .
H47A H 0.0425 -0.0003 0.6813 0.053 Uiso 1 1 calc R U . . .
C48 C 0.2087(7) -0.0434(6) 0.6727(5) 0.052(2) Uani 1 1 d . . . . .
H48A H 0.1937 -0.0799 0.7285 0.062 Uiso 1 1 calc R U . . .
C49 C 0.3173(7) -0.0370(6) 0.6187(5) 0.048(2) Uani 1 1 d . . . . .
H49A H 0.3788 -0.073 0.6342 0.058 Uiso 1 1 calc R U . . .
C50 C 0.3355(6) 0.0226(6) 0.5417(5) 0.041(2) Uani 1 1 d . . . . .
H50A H 0.4129 0.0303 0.5057 0.049 Uiso 1 1 calc R U . . .
C51 C 0.1435(6) 0.0586(5) 0.5652(5) 0.0307(17) Uani 1 1 d . . . . .
C52 C 0.0524(5) 0.1103(5) 0.5294(4) 0.0298(16) Uani 1 1 d . . . . .
C53 C 0.4177(15) 0.5742(17) 0.287(2) 0.050(6) Uani 0.48 1 d D . P A 1
C54 C 0.3156(16) 0.5857(18) 0.3418(14) 0.051(6) Uani 0.48 1 d D . P A 1
H54A H 0.2928 0.5402 0.3941 0.061 Uiso 0.48 1 calc R U P A 1
C55 C 0.243(2) 0.6608(19) 0.3255(16) 0.059(7) Uani 0.48 1 d D . P A 1
H55A H 0.1679 0.6632 0.3642 0.071 Uiso 0.48 1 calc R U P A 1
C56 C 0.275(3) 0.732(2) 0.2549(13) 0.056(7) Uani 0.48 1 d D . P A 1
H56A H 0.2282 0.7875 0.2457 0.067 Uiso 0.48 1 calc R U P A 1
C57 C 0.382(2) 0.7203(19) 0.1948(14) 0.048(6) Uani 0.48 1 d D . P A 1
H57A H 0.406 0.7668 0.1431 0.057 Uiso 0.48 1 calc R U P A 1
C58 C 0.4479(17) 0.6464(18) 0.2104(18) 0.058(7) Uani 0.48 1 d D . P A 1
H58A H 0.5193 0.6399 0.1692 0.07 Uiso 0.48 1 calc R U P A 1
C59 C 0.4955(14) 0.4910(13) 0.2984(14) 0.062(6) Uani 0.48 1 d D . P A 1
H59A H 0.5649 0.4989 0.2497 0.093 Uiso 0.48 1 calc R U P A 1
H59B H 0.5185 0.4933 0.35 0.093 Uiso 0.48 1 calc R U P A 1
H59C H 0.455 0.4254 0.3032 0.093 Uiso 0.48 1 calc R U P A 1
C532 C 0.310(4) 0.624(4) 0.305(2) 0.061(6) Uiso 0.22 1 d D U P B 2
C542 C 0.323(4) 0.697(4) 0.238(3) 0.061(6) Uiso 0.22 1 d D U P B 2
H54B H 0.2589 0.738 0.2328 0.073 Uiso 0.22 1 calc R U P B 2
C552 C 0.426(4) 0.714(4) 0.176(3) 0.061(6) Uiso 0.22 1 d D U P B 2
H55B H 0.4345 0.766 0.1281 0.073 Uiso 0.22 1 calc R U P B 2
C562 C 0.516(3) 0.656(3) 0.183(3) 0.061(6) Uiso 0.22 1 d D U P B 2
H56B H 0.5894 0.6693 0.1413 0.073 Uiso 0.22 1 calc R U P B 2
C572 C 0.502(3) 0.576(3) 0.252(2) 0.061(6) Uiso 0.22 1 d D U P B 2
H57B H 0.5675 0.5389 0.2594 0.073 Uiso 0.22 1 calc R U P B 2
C582 C 0.400(4) 0.554(5) 0.305(4) 0.061(6) Uiso 0.22 1 d D U P B 2
H58B H 0.3862 0.491 0.3434 0.073 Uiso 0.22 1 calc R U P B 2
C592 C 0.213(3) 0.615(3) 0.383(2) 0.061(6) Uiso 0.22 1 d D U P B 2
H59D H 0.2225 0.5558 0.4229 0.091 Uiso 0.22 1 calc R U P B 2
H59E H 0.211 0.6771 0.4076 0.091 Uiso 0.22 1 calc R U P B 2
H59F H 0.1396 0.6061 0.3685 0.091 Uiso 0.22 1 calc R U P B 2
C533 C 0.422(3) 0.626(3) 0.221(3) 0.058(5) Uiso 0.3 1 d D U P C 3
C543 C 0.378(3) 0.546(2) 0.282(2) 0.058(5) Uiso 0.3 1 d D U P C 3
H54C H 0.4121 0.4811 0.2804 0.069 Uiso 0.3 1 calc R U P C 3
C553 C 0.283(3) 0.558(3) 0.348(2) 0.058(5) Uiso 0.3 1 d D U P C 3
H55C H 0.2565 0.5028 0.3928 0.069 Uiso 0.3 1 calc R U P C 3
C563 C 0.227(5) 0.646(4) 0.350(3) 0.058(5) Uiso 0.3 1 d D U P C 3
H56C H 0.1622 0.6536 0.3963 0.069 Uiso 0.3 1 calc R U P C 3
C573 C 0.267(5) 0.726(4) 0.281(3) 0.058(5) Uiso 0.3 1 d D U P C 3
H57C H 0.2273 0.7883 0.2795 0.069 Uiso 0.3 1 calc R U P C 3
C583 C 0.357(5) 0.715(4) 0.219(3) 0.058(5) Uiso 0.3 1 d D U P C 3
H58C H 0.3799 0.7683 0.1715 0.069 Uiso 0.3 1 calc R U P C 3
C593 C 0.525(2) 0.621(2) 0.1505(18) 0.058(5) Uiso 0.3 1 d D U P C 3
H59G H 0.5303 0.5467 0.1498 0.087 Uiso 0.3 1 d R U P C 3
H59H H 0.5989 0.6483 0.1542 0.087 Uiso 0.3 1 d R U P C 3
H59I H 0.5099 0.6551 0.0984 0.087 Uiso 0.3 1 d R U P C 3

loop_
_atom_site_aniso_label
_atom_site_aniso_U_11
_atom_site_aniso_U_22
_atom_site_aniso_U_33
_atom_site_aniso_U_23
_atom_site_aniso_U_13
_atom_site_aniso_U_12
Gd1 0.01861(18) 0.0416(2) 0.0241(2) -0.00932(15) 0.00023(13) 0.00652(14)
Fe1 0.0305(6) 0.0546(8) 0.0468(7) -0.0157(6) -0.0034(5) -0.0054(5)
Fe2 0.0385(6) 0.0417(7) 0.0253(6) -0.0082(5) -0.0056(5) 0.0033(5)
Fe3 0.0512(7) 0.0613(8) 0.0245(6) -0.0106(5) -0.0082(5) 0.0013(6)
O1 0.041(3) 0.053(4) 0.033(3) -0.008(3) 0.001(2) 0.016(3)
O2 0.024(3) 0.062(4) 0.033(3) -0.001(3) 0.005(2) 0.008(2)
O3 0.027(3) 0.051(3) 0.034(3) -0.013(3) 0.000(2) 0.008(2)
O4 0.024(3) 0.056(3) 0.038(3) -0.029(3) -0.007(2) 0.010(2)
O5 0.033(3) 0.045(3) 0.026(3) -0.011(2) -0.005(2) 0.014(2)
O6 0.031(3) 0.050(3) 0.028(3) -0.015(2) -0.009(2) 0.013(2)
N1 0.019(3) 0.040(4) 0.022(3) -0.009(3) 0.002(2) 0.004(3)
N2 0.021(3) 0.046(4) 0.033(3) -0.009(3) -0.002(3) 0.007(3)
C1 0.070(6) 0.066(6) 0.042(5) -0.003(4) -0.012(5) 0.035(5)
C2 0.059(6) 0.059(6) 0.030(5) -0.003(4) -0.004(4) 0.007(4)
C3 0.049(5) 0.060(6) 0.036(5) -0.006(4) -0.003(4) 0.007(4)
C4 0.030(4) 0.050(5) 0.048(5) -0.014(4) 0.000(4) -0.005(4)
C5 0.025(4) 0.071(6) 0.032(4) -0.029(4) 0.005(3) -0.009(4)
C6 0.042(5) 0.058(6) 0.055(6) -0.019(5) 0.004(4) -0.003(4)
C7 0.041(5) 0.090(8) 0.067(7) -0.047(6) 0.005(5) -0.002(5)
C8 0.045(6) 0.112(9) 0.028(5) -0.011(5) 0.009(4) -0.003(5)
C9 0.038(5) 0.106(8) 0.036(5) -0.009(5) -0.006(4) -0.011(5)
C10 0.078(8) 0.105(10) 0.069(8) -0.038(7) -0.029(6) -0.013(7)
C11 0.061(8) 0.071(8) 0.181(15) -0.045(9) -0.063(9) 0.010(6)
C12 0.074(9) 0.098(10) 0.129(12) 0.019(9) -0.042(9) -0.038(8)
C13 0.034(6) 0.143(14) 0.153(15) -0.063(11) -0.027(8) -0.013(8)
C14 0.106(10) 0.063(8) 0.135(12) -0.033(8) -0.083(10) 0.020(8)
C15 0.035(5) 0.066(6) 0.080(7) -0.009(5) -0.017(5) 0.008(4)
C16 0.021(4) 0.042(5) 0.047(5) 0.002(4) -0.005(3) 0.001(3)
C17 0.025(4) 0.053(5) 0.044(5) -0.020(4) -0.010(3) 0.002(4)
C18 0.035(4) 0.034(4) 0.028(4) 0.004(3) -0.004(3) 0.001(3)
C19 0.034(4) 0.051(5) 0.015(3) -0.012(3) -0.001(3) 0.009(4)
C20 0.039(5) 0.054(5) 0.031(4) -0.014(4) -0.010(3) 0.013(4)
C21 0.059(6) 0.055(5) 0.036(5) -0.021(4) -0.014(4) 0.024(4)
C22 0.068(6) 0.045(5) 0.036(5) -0.015(4) -0.010(4) 0.007(4)
C23 0.047(5) 0.043(5) 0.035(5) -0.006(4) -0.009(4) -0.001(4)
C24 0.096(9) 0.084(8) 0.034(5) 0.006(5) -0.015(5) -0.008(7)
C25 0.045(5) 0.056(6) 0.050(6) -0.009(5) 0.009(4) -0.002(4)
C26 0.059(6) 0.052(6) 0.044(5) -0.006(4) 0.001(4) -0.010(5)
C27 0.060(6) 0.042(5) 0.050(6) 0.000(4) -0.008(5) 0.007(4)
C28 0.071(7) 0.089(8) 0.049(6) 0.024(6) -0.026(5) -0.013(6)
C29 0.039(5) 0.059(6) 0.063(6) -0.030(5) -0.010(4) 0.023(4)
C30 0.044(5) 0.051(5) 0.035(5) -0.007(4) 0.005(4) 0.016(4)
C31 0.041(5) 0.051(5) 0.042(5) -0.021(4) -0.005(4) 0.008(4)
C32 0.035(4) 0.051(5) 0.022(4) -0.001(4) 0.001(3) 0.007(4)
C33 0.034(4) 0.072(6) 0.020(4) -0.007(4) -0.004(3) 0.005(4)
C34 0.045(5) 0.065(6) 0.038(5) -0.016(4) -0.011(4) 0.013(4)
C35 0.047(5) 0.120(9) 0.022(4) -0.020(5) -0.012(4) 0.018(6)
C36 0.049(5) 0.073(6) 0.029(4) -0.022(4) -0.009(4) 0.003(5)
C37 0.044(5) 0.058(6) 0.031(4) -0.008(4) -0.003(4) 0.005(4)
C38 0.128(11) 0.100(10) 0.054(7) -0.007(7) -0.018(8) 0.006(9)
C39 0.123(10) 0.103(10) 0.040(6) 0.024(6) -0.029(7) -0.007(8)
C40 0.071(7) 0.128(11) 0.031(5) -0.024(6) -0.003(5) -0.014(7)
C41 0.064(7) 0.102(8) 0.033(5) -0.016(5) 0.001(5) -0.013(6)
C42 0.077(8) 0.092(8) 0.042(6) 0.001(6) -0.009(5) -0.040(6)
C43 0.026(4) 0.063(6) 0.041(5) -0.004(4) -0.008(3) 0.011(4)
C44 0.030(4) 0.069(6) 0.055(6) -0.010(5) -0.018(4) 0.018(4)
C45 0.019(4) 0.062(6) 0.054(6) -0.008(4) 0.000(4) 0.000(4)
C46 0.020(4) 0.050(5) 0.039(4) -0.011(4) 0.006(3) 0.012(3)
C47 0.027(4) 0.051(5) 0.043(5) 0.009(4) -0.003(3) 0.010(4)
C48 0.060(6) 0.057(6) 0.029(4) 0.007(4) -0.006(4) 0.021(4)
C49 0.037(5) 0.059(6) 0.048(5) -0.013(4) -0.008(4) 0.019(4)
C50 0.020(4) 0.063(6) 0.036(5) -0.008(4) -0.002(3) 0.014(4)
C51 0.020(4) 0.034(4) 0.036(4) -0.011(3) -0.004(3) 0.004(3)
C52 0.017(3) 0.035(4) 0.033(4) -0.010(3) 0.002(3) 0.002(3)
C53 0.017(10) 0.046(13) 0.09(2) 0.001(11) -0.029(11) -0.008(8)
C54 0.042(13) 0.069(17) 0.047(12) -0.028(11) -0.013(10) -0.012(11)
C55 0.061(15) 0.038(13) 0.058(18) -0.001(12) 0.015(12) 0.005(11)
C56 0.068(16) 0.051(13) 0.045(15) -0.002(12) -0.013(14) -0.009(11)
C57 0.045(16) 0.048(12) 0.040(15) -0.002(11) 0.003(10) 0.005(11)
C58 0.020(11) 0.064(16) 0.084(17) -0.019(13) 0.000(10) -0.020(10)
C59 0.041(11) 0.045(11) 0.108(17) -0.025(11) -0.028(11) 0.016(9)

loop_
_atom_type_symbol
_atom_type_description
_atom_type_scat_dispersion_real
_atom_type_scat_dispersion_imag
_atom_type_scat_source
C C 0.0033 0.0016 'International Tables Vol C Tables 4.2.6.8 and 6.1.1.4'
H H 0 0 'International Tables Vol C Tables 4.2.6.8 and 6.1.1.4'
N N 0.0061 0.0033 'International Tables Vol C Tables 4.2.6.8 and 6.1.1.4'
O O 0.0106 0.006 'International Tables Vol C Tables 4.2.6.8 and 6.1.1.4'
Fe Fe 0.3463 0.8444 'International Tables Vol C Tables 4.2.6.8 and 6.1.1.4'
Gd Gd -0.1653 3.9035 'International Tables Vol C Tables 4.2.6.8 and 6.1.1.4'

loop_
_geom_angle_atom_site_label_1
_geom_angle_atom_site_label_2
_geom_angle_atom_site_label_3
_geom_angle
O2 Gd1 O3 78.49(18)
O2 Gd1 O6 85.61(18)
O3 Gd1 O6 154.24(16)
O2 Gd1 O4 119.27(18)
O3 Gd1 O4 72.49(16)
O6 Gd1 O4 133.27(16)
O2 Gd1 O1 73.59(17)
O3 Gd1 O1 118.94(18)
O6 Gd1 O1 74.66(18)
O4 Gd1 O1 75.91(18)
O2 Gd1 O5 75.79(17)
O3 Gd1 O5 83.30(17)
O6 Gd1 O5 73.15(16)
O4 Gd1 O5 146.94(17)
O1 Gd1 O5 136.70(17)
O2 Gd1 N2 141.88(17)
O3 Gd1 N2 77.57(18)
O6 Gd1 N2 104.27(18)
O4 Gd1 N2 80.59(18)
O1 Gd1 N2 144.46(16)
O5 Gd1 N2 72.32(17)
O2 Gd1 N1 153.14(18)
O3 Gd1 N1 127.28(17)
O6 Gd1 N1 72.60(17)
O4 Gd1 N1 69.58(17)
O1 Gd1 N1 85.39(17)
O5 Gd1 N1 111.23(17)
N2 Gd1 N1 61.37(17)
C6 Fe1 C7 39.9(3)
C6 Fe1 C11 149.2(5)
C7 Fe1 C11 170.2(6)
C6 Fe1 C8 68.0(4)
C7 Fe1 C8 40.8(4)
C11 Fe1 C8 131.6(6)
C6 Fe1 C12 168.9(6)
C7 Fe1 C12 130.5(6)
C11 Fe1 C12 40.9(5)
C8 Fe1 C12 108.2(5)
C6 Fe1 C9 68.4(4)
C7 Fe1 C9 68.4(4)
C11 Fe1 C9 109.5(5)
C8 Fe1 C9 40.6(3)
C12 Fe1 C9 116.1(5)
C6 Fe1 C10 117.4(4)
C7 Fe1 C10 148.7(5)
C11 Fe1 C10 39.7(5)
C8 Fe1 C10 169.8(5)
C12 Fe1 C10 68.2(5)
C9 Fe1 C10 131.4(5)
C6 Fe1 C14 111.0(5)
C7 Fe1 C14 117.3(5)
C11 Fe1 C14 66.1(5)
C8 Fe1 C14 148.2(5)
C12 Fe1 C14 66.3(5)
C9 Fe1 C14 171.0(5)
C10 Fe1 C14 40.3(4)
C6 Fe1 C13 133.0(6)
C7 Fe1 C13 110.6(5)
C11 Fe1 C13 65.6(5)
C8 Fe1 C13 116.6(5)
C12 Fe1 C13 38.3(5)
C9 Fe1 C13 147.4(6)
C10 Fe1 C13 66.9(5)
C14 Fe1 C13 39.4(5)
C6 Fe1 C5 39.5(3)
C7 Fe1 C5 67.1(3)
C11 Fe1 C5 118.2(4)
C8 Fe1 C5 68.2(3)
C12 Fe1 C5 150.1(5)
C9 Fe1 C5 41.4(3)
C10 Fe1 C5 109.9(4)
C14 Fe1 C5 132.6(5)
C13 Fe1 C5 170.6(6)
C23 Fe2 C28 106.4(4)
C23 Fe2 C25 159.5(4)
C28 Fe2 C25 67.7(4)
C23 Fe2 C27 121.6(4)
C28 Fe2 C27 39.9(4)
C25 Fe2 C27 67.4(4)
C23 Fe2 C24 121.7(4)
C28 Fe2 C24 41.3(4)
C25 Fe2 C24 40.9(4)
C27 Fe2 C24 68.7(4)
C23 Fe2 C22 41.5(3)
C28 Fe2 C22 122.4(4)
C25 Fe2 C22 123.7(3)
C27 Fe2 C22 158.0(4)
C24 Fe2 C22 106.2(4)
C23 Fe2 C19 41.1(3)
C28 Fe2 C19 122.7(4)
C25 Fe2 C19 158.6(4)
C27 Fe2 C19 107.7(3)
C24 Fe2 C19 158.9(4)
C22 Fe2 C19 68.9(3)
C23 Fe2 C20 68.8(3)
C28 Fe2 C20 159.2(4)
C25 Fe2 C20 123.6(4)
C27 Fe2 C20 124.1(4)
C24 Fe2 C20 158.6(4)
C22 Fe2 C20 68.2(3)
C19 Fe2 C20 40.5(3)
C23 Fe2 C26 157.2(3)
C28 Fe2 C26 67.3(4)
C25 Fe2 C26 40.6(3)
C27 Fe2 C26 39.6(3)
C24 Fe2 C26 69.1(4)
C22 Fe2 C26 160.5(4)
C19 Fe2 C26 122.3(3)
C20 Fe2 C26 108.8(4)
C23 Fe2 C21 68.7(3)
C28 Fe2 C21 158.4(4)
C25 Fe2 C21 109.1(4)
C27 Fe2 C21 160.6(4)
C24 Fe2 C21 122.1(4)
C22 Fe2 C21 40.1(3)
C19 Fe2 C21 68.3(3)
C20 Fe2 C21 40.5(3)
C26 Fe2 C21 125.2(4)
C38 Fe3 C39 40.6(5)
C38 Fe3 C33 121.6(5)
C39 Fe3 C33 156.7(5)
C38 Fe3 C40 67.5(5)
C39 Fe3 C40 40.4(4)
C33 Fe3 C40 161.3(4)
C38 Fe3 C37 158.2(5)
C39 Fe3 C37 160.6(5)
C33 Fe3 C37 40.5(3)
C40 Fe3 C37 125.7(4)
C38 Fe3 C36 159.0(5)
C39 Fe3 C36 123.8(5)
C33 Fe3 C36 67.7(3)
C40 Fe3 C36 110.0(4)
C37 Fe3 C36 40.2(3)
C38 Fe3 C42 40.3(4)
C39 Fe3 C42 67.6(5)
C33 Fe3 C42 108.7(4)
C40 Fe3 C42 66.5(4)
C37 Fe3 C42 124.1(4)
C36 Fe3 C42 159.7(4)
C38 Fe3 C41 69.2(5)
C39 Fe3 C41 69.0(5)
C33 Fe3 C41 124.4(4)
C40 Fe3 C41 40.0(4)
C37 Fe3 C41 108.7(4)
C36 Fe3 C41 123.3(4)
C42 Fe3 C41 40.9(4)
C38 Fe3 C34 105.8(4)
C39 Fe3 C34 120.0(5)
C33 Fe3 C34 41.4(3)
C40 Fe3 C34 156.6(4)
C37 Fe3 C34 68.7(3)
C36 Fe3 C34 67.7(3)
C42 Fe3 C34 123.8(4)
C41 Fe3 C34 160.9(4)
C38 Fe3 C35 123.0(5)
C39 Fe3 C35 107.3(5)
C33 Fe3 C35 67.6(3)
C40 Fe3 C35 123.4(4)
C37 Fe3 C35 67.2(4)
C36 Fe3 C35 39.5(3)
C42 Fe3 C35 159.5(5)
C41 Fe3 C35 158.0(4)
C34 Fe3 C35 40.0(3)
C2 O1 Gd1 135.1(5)
C4 O2 Gd1 135.0(5)
C16 O3 Gd1 137.2(4)
C18 O4 Gd1 136.6(5)
C30 O5 Gd1 130.7(5)
C32 O6 Gd1 133.0(5)
C52 N1 C43 118.8(6)
C52 N1 Gd1 124.3(4)
C43 N1 Gd1 116.6(4)
C50 N2 C51 116.6(6)
C50 N2 Gd1 120.4(4)
C51 N2 Gd1 122.8(4)
C2 C1 H1A 109.5
C2 C1 H1B 109.5
H1A C1 H1B 109.5
C2 C1 H1C 109.5
H1A C1 H1C 109.5
H1B C1 H1C 109.5
O1 C2 C3 123.3(8)
O1 C2 C1 118.3(7)
C3 C2 C1 118.4(7)
C4 C3 C2 125.1(8)
C4 C3 H3A 117.5
C2 C3 H3A 117.5
O2 C4 C3 125.2(7)
O2 C4 C5 114.5(7)
C3 C4 C5 120.3(8)
C6 C5 C9 107.7(7)
C6 C5 C4 125.7(8)
C9 C5 C4 126.5(8)
C6 C5 Fe1 68.9(5)
C9 C5 Fe1 68.8(4)
C4 C5 Fe1 126.5(5)
C5 C6 C7 109.6(9)
C5 C6 Fe1 71.6(5)
C7 C6 Fe1 70.1(5)
C5 C6 H6A 125.2
C7 C6 H6A 125.2
Fe1 C6 H6A 124.7
C6 C7 C8 108.5(8)
C6 C7 Fe1 70.0(5)
C8 C7 Fe1 70.1(6)
C6 C7 H7A 125.7
C8 C7 H7A 125.7
Fe1 C7 H7A 125.8
C7 C8 C9 107.7(8)
C7 C8 Fe1 69.2(5)
C9 C8 Fe1 69.9(5)
C7 C8 H8A 126.1
C9 C8 H8A 126.1
Fe1 C8 H8A 126.3
C8 C9 C5 106.4(9)
C8 C9 Fe1 69.4(5)
C5 C9 Fe1 69.8(5)
C8 C9 H9A 126.8
C5 C9 H9A 126.8
Fe1 C9 H9A 125.5
C11 C10 C14 105.7(11)
C11 C10 Fe1 69.7(7)
C14 C10 Fe1 70.0(7)
C11 C10 H10A 127.2
C14 C10 H10A 127.2
Fe1 C10 H10A 124.8
C10 C11 C12 109.4(11)
C10 C11 Fe1 70.7(7)
C12 C11 Fe1 70.0(7)
C10 C11 H11A 125.3
C12 C11 H11A 125.3
Fe1 C11 H11A 125.7
C13 C12 C11 106.2(13)
C13 C12 Fe1 71.3(7)
C11 C12 Fe1 69.1(6)
C13 C12 H12A 126.9
C11 C12 H12A 126.9
Fe1 C12 H12A 124.3
C12 C13 C14 110.4(13)
C12 C13 Fe1 70.4(7)
C14 C13 Fe1 70.1(7)
C12 C13 H13A 124.8
C14 C13 H13A 124.8
Fe1 C13 H13A 126.3
C13 C14 C10 108.2(11)
C13 C14 Fe1 70.6(7)
C10 C14 Fe1 69.7(6)
C13 C14 H14A 125.9
C10 C14 H14A 125.9
Fe1 C14 H14A 125.4
C16 C15 H15A 109.5
C16 C15 H15B 109.5
H15A C15 H15B 109.5
C16 C15 H15C 109.5
H15A C15 H15C 109.5
H15B C15 H15C 109.5
O3 C16 C17 125.0(7)
O3 C16 C15 117.7(7)
C17 C16 C15 117.3(8)
C18 C17 C16 122.6(7)
C18 C17 H17A 118.7
C16 C17 H17A 118.7
O4 C18 C17 125.9(7)
O4 C18 C19 115.4(6)
C17 C18 C19 118.7(7)
C20 C19 C23 107.9(6)
C20 C19 C18 123.0(7)
C23 C19 C18 128.8(7)
C20 C19 Fe2 70.0(4)
C23 C19 Fe2 68.5(4)
C18 C19 Fe2 123.0(5)
C19 C20 C21 108.2(7)
C19 C20 Fe2 69.5(4)
C21 C20 Fe2 70.0(5)
C19 C20 H20A 125.9
C21 C20 H20A 125.9
Fe2 C20 H20A 126.2
C22 C21 C20 108.4(7)
C22 C21 Fe2 69.2(5)
C20 C21 Fe2 69.5(4)
C22 C21 H21A 125.8
C20 C21 H21A 125.8
Fe2 C21 H21A 127.1
C21 C22 C23 108.0(7)
C21 C22 Fe2 70.7(5)
C23 C22 Fe2 68.4(4)
C21 C22 H22A 126
C23 C22 H22A 126
Fe2 C22 H22A 126.5
C19 C23 C22 107.4(7)
C19 C23 Fe2 70.4(4)
C22 C23 Fe2 70.1(4)
C19 C23 H23A 126.3
C22 C23 H23A 126.3
Fe2 C23 H23A 124.8
C25 C24 C28 104.8(10)
C25 C24 Fe2 69.4(5)
C28 C24 Fe2 68.8(5)
C25 C24 H24A 127.6
C28 C24 H24A 127.6
Fe2 C24 H24A 125.7
C26 C25 C24 109.3(9)
C26 C25 Fe2 70.2(5)
C24 C25 Fe2 69.6(5)
C26 C25 H25A 125.4
C24 C25 H25A 125.4
Fe2 C25 H25A 126.3
C27 C26 C25 107.3(9)
C27 C26 Fe2 69.6(5)
C25 C26 Fe2 69.1(5)
C27 C26 H26A 126.4
C25 C26 H26A 126.4
Fe2 C26 H26A 126.4
C28 C27 C26 109.2(9)
C28 C27 Fe2 69.6(5)
C26 C27 Fe2 70.7(5)
C28 C27 H27A 125.4
C26 C27 H27A 125.4
Fe2 C27 H27A 125.8
C27 C28 C24 109.5(9)
C27 C28 Fe2 70.5(5)
C24 C28 Fe2 69.9(5)
C27 C28 H28A 125.3
C24 C28 H28A 125.3
Fe2 C28 H28A 125.9
C30 C29 H29A 109.5
C30 C29 H29B 109.5
H29A C29 H29B 109.5
C30 C29 H29C 109.5
H29A C29 H29C 109.5
H29B C29 H29C 109.5
O5 C30 C31 126.1(7)
O5 C30 C29 116.1(8)
C31 C30 C29 117.5(7)
C32 C31 C30 122.9(7)
C32 C31 H31A 118.5
C30 C31 H31A 118.5
O6 C32 C31 126.0(7)
O6 C32 C33 115.4(6)
C31 C32 C33 118.5(7)
C37 C33 C34 108.1(7)
C37 C33 C32 130.9(7)
C34 C33 C32 121.0(7)
C37 C33 Fe3 69.9(5)
C34 C33 Fe3 70.5(4)
C32 C33 Fe3 126.2(5)
C35 C34 C33 105.8(8)
C35 C34 Fe3 70.2(5)
C33 C34 Fe3 68.1(4)
C35 C34 H34A 127.1
C33 C34 H34A 127.1
Fe3 C34 H34A 126.1
C36 C35 C34 109.6(8)
C36 C35 Fe3 69.4(5)
C34 C35 Fe3 69.8(5)
C36 C35 H35A 125.2
C34 C35 H35A 125.2
Fe3 C35 H35A 127.2
C35 C36 C37 108.6(8)
C35 C36 Fe3 71.1(5)
C37 C36 Fe3 69.5(5)
C35 C36 H36A 125.7
C37 C36 H36A 125.7
Fe3 C36 H36A 125.4
C36 C37 C33 107.9(8)
C36 C37 Fe3 70.3(5)
C33 C37 Fe3 69.6(5)
C36 C37 H37A 126.1
C33 C37 H37A 126.1
Fe3 C37 H37A 125.6
C39 C38 C42 108.7(12)
C39 C38 Fe3 70.7(7)
C42 C38 Fe3 71.8(7)
C39 C38 H38A 125.7
C42 C38 H38A 125.7
Fe3 C38 H38A 123.4
C38 C39 C40 106.5(11)
C38 C39 Fe3 68.7(6)
C40 C39 Fe3 70.1(6)
C38 C39 H39A 126.8
C40 C39 H39A 126.8
Fe3 C39 H39A 126
C41 C40 C39 111.1(11)
C41 C40 Fe3 70.8(5)
C39 C40 Fe3 69.5(5)
C41 C40 H40A 124.4
C39 C40 H40A 124.4
Fe3 C40 H40A 127
C40 C41 C42 104.5(11)
C40 C41 Fe3 69.2(6)
C42 C41 Fe3 69.4(6)
C40 C41 H41A 127.7
C42 C41 H41A 127.7
Fe3 C41 H41A 125.3
C38 C42 C41 109.0(11)
C38 C42 Fe3 67.9(7)
C41 C42 Fe3 69.7(5)
C38 C42 H42A 125.5
C41 C42 H42A 125.5
Fe3 C42 H42A 128.5
N1 C43 C44 120.2(7)
N1 C43 H43A 119.9
C44 C43 H43A 119.9
C45 C44 C43 119.5(7)
C45 C44 H44A 120.3
C43 C44 H44A 120.3
C44 C45 C46 119.9(7)
C44 C45 H45A 120
C46 C45 H45A 120
C45 C46 C52 118.4(7)
C45 C46 H46A 120.8
C52 C46 H46A 120.8
C51 C47 C48 119.6(7)
C51 C47 H47A 120.2
C48 C47 H47A 120.2
C49 C48 C47 118.9(7)
C49 C48 H48A 120.6
C47 C48 H48A 120.6
C48 C49 C50 118.0(7)
C48 C49 H49A 121
C50 C49 H49A 121
N2 C50 C49 125.1(7)
N2 C50 H50A 117.4
C49 C50 H50A 117.4
N2 C51 C47 121.6(6)
N2 C51 C52 115.3(6)
C47 C51 C52 123.1(6)
N1 C52 C46 123.0(7)
N1 C52 C51 115.7(6)
C46 C52 C51 121.3(6)
C54 C53 C58 116(2)
C54 C53 C59 125(2)
C58 C53 C59 119.3(18)
C53 C54 C55 122(2)
C53 C54 H54A 118.9
C55 C54 H54A 118.9
C56 C55 C54 121(2)
C56 C55 H55A 119.7
C54 C55 H55A 119.7
C55 C56 C57 118(2)
C55 C56 H56A 120.9
C57 C56 H56A 120.9
C58 C57 C56 120(2)
C58 C57 H57A 120.1
C56 C57 H57A 120.1
C57 C58 C53 123(2)
C57 C58 H58A 118.6
C53 C58 H58A 118.6
C53 C59 H59A 109.5
C53 C59 H59B 109.5
H59A C59 H59B 109.5
C53 C59 H59C 109.5
H59A C59 H59C 109.5
H59B C59 H59C 109.5
C542 C532 C582 118(3)
C542 C532 C592 124(3)
C582 C532 C592 117(2)
C532 C542 C552 121(3)
C532 C542 H54B 119.6
C552 C542 H54B 119.6
C562 C552 C542 119(3)
C562 C552 H55B 120.3
C542 C552 H55B 120.3
C552 C562 C572 120(3)
C552 C562 H56B 120
C572 C562 H56B 120
C582 C572 C562 120(3)
C582 C572 H57B 120
C562 C572 H57B 120
C572 C582 C532 119(3)
C572 C582 H58B 120.3
C532 C582 H58B 120.3
C532 C592 H59D 109.5
C532 C592 H59E 109.5
H59D C592 H59E 109.5
C532 C592 H59F 109.5
H59D C592 H59F 109.5
H59E C592 H59F 109.5
C543 C533 C583 118(3)
C543 C533 C593 123(3)
C583 C533 C593 118(2)
C533 C543 C553 120(3)
C533 C543 H54C 120.2
C553 C543 H54C 120.2
C563 C553 C543 122(3)
C563 C553 H55C 118.9
C543 C553 H55C 118.9
C553 C563 C573 118(3)
C553 C563 H56C 121.2
C573 C563 H56C 121.2
C583 C573 C563 120(3)
C583 C573 H57C 119.8
C563 C573 H57C 119.8
C573 C583 C533 121(3)
C573 C583 H58C 119.4
C533 C583 H58C 119.4
C533 C593 H59G 102.3
C533 C593 H59H 117.5
H59G C593 H59H 109.6
C533 C593 H59I 108.4
H59G C593 H59I 109.8
H59H C593 H59I 108.8

loop_
_geom_bond_atom_site_label_1
_geom_bond_atom_site_label_2
_geom_bond_distance
Gd1 O2 2.317(5)
Gd1 O3 2.323(5)
Gd1 O6 2.343(5)
Gd1 O4 2.351(5)
Gd1 O1 2.352(5)
Gd1 O5 2.377(5)
Gd1 N2 2.593(6)
Gd1 N1 2.596(5)
Fe1 C6 2.000(8)
Fe1 C7 2.001(9)
Fe1 C11 2.007(11)
Fe1 C8 2.013(9)
Fe1 C12 2.019(11)
Fe1 C9 2.019(9)
Fe1 C10 2.019(10)
Fe1 C14 2.024(11)
Fe1 C13 2.030(10)
Fe1 C5 2.033(7)
Fe2 C23 2.007(8)
Fe2 C28 2.014(9)
Fe2 C25 2.025(8)
Fe2 C27 2.026(8)
Fe2 C24 2.028(9)
Fe2 C22 2.029(8)
Fe2 C19 2.033(6)
Fe2 C20 2.040(8)
Fe2 C26 2.040(8)
Fe2 C21 2.047(8)
Fe3 C38 1.989(12)
Fe3 C39 2.015(10)
Fe3 C33 2.020(7)
Fe3 C40 2.024(9)
Fe3 C37 2.024(8)
Fe3 C36 2.036(9)
Fe3 C42 2.039(10)
Fe3 C41 2.044(9)
Fe3 C34 2.052(8)
Fe3 C35 2.057(9)
O1 C2 1.264(9)
O2 C4 1.272(9)
O3 C16 1.259(9)
O4 C18 1.234(9)
O5 C30 1.260(9)
O6 C32 1.287(9)
N1 C52 1.315(8)
N1 C43 1.356(9)
N2 C50 1.326(9)
N2 C51 1.360(8)
C1 C2 1.481(11)
C1 H1A 0.98
C1 H1B 0.98
C1 H1C 0.98
C2 C3 1.437(11)
C3 C4 1.375(11)
C3 H3A 0.95
C4 C5 1.503(10)
C5 C6 1.363(11)
C5 C9 1.432(11)
C6 C7 1.365(11)
C6 H6A 0.95
C7 C8 1.398(13)
C7 H7A 0.95
C8 C9 1.399(12)
C8 H8A 0.95
C9 H9A 0.95
C10 C11 1.366(16)
C10 C14 1.391(15)
C10 H10A 0.95
C11 C12 1.407(17)
C11 H11A 0.95
C12 C13 1.327(17)
C12 H12A 0.95
C13 C14 1.365(17)
C13 H13A 0.95
C14 H14A 0.95
C15 C16 1.481(10)
C15 H15A 0.98
C15 H15B 0.98
C15 H15C 0.98
C16 C17 1.411(10)
C17 C18 1.406(10)
C17 H17A 0.95
C18 C19 1.505(10)
C19 C20 1.410(10)
C19 C23 1.419(10)
C20 C21 1.416(10)
C20 H20A 0.95
C21 C22 1.398(12)
C21 H21A 0.95
C22 C23 1.430(10)
C22 H22A 0.95
C23 H23A 0.95
C24 C25 1.417(13)
C24 C28 1.425(14)
C24 H24A 0.95
C25 C26 1.411(11)
C25 H25A 0.95
C26 C27 1.378(12)
C26 H26A 0.95
C27 C28 1.378(13)
C27 H27A 0.95
C28 H28A 0.95
C29 C30 1.523(10)
C29 H29A 0.98
C29 H29B 0.98
C29 H29C 0.98
C30 C31 1.415(11)
C31 C32 1.397(10)
C31 H31A 0.95
C32 C33 1.512(11)
C33 C37 1.400(11)
C33 C34 1.440(11)
C34 C35 1.404(12)
C34 H34A 0.95
C35 C36 1.384(12)
C35 H35A 0.95
C36 C37 1.395(11)
C36 H36A 0.95
C37 H37A 0.95
C38 C39 1.388(16)
C38 C42 1.388(15)
C38 H38A 0.95
C39 C40 1.395(15)
C39 H39A 0.95
C40 C41 1.393(14)
C40 H40A 0.95
C41 C42 1.425(13)
C41 H41A 0.95
C42 H42A 0.95
C43 C44 1.404(10)
C43 H43A 0.95
C44 C45 1.353(11)
C44 H44A 0.95
C45 C46 1.365(10)
C45 H45A 0.95
C46 C52 1.385(9)
C46 H46A 0.95
C47 C51 1.361(10)
C47 C48 1.392(10)
C47 H47A 0.95
C48 C49 1.355(10)
C48 H48A 0.95
C49 C50 1.360(10)
C49 H49A 0.95
C50 H50A 0.95
C51 C52 1.497(9)
C53 C54 1.34(3)
C53 C58 1.43(3)
C53 C59 1.46(2)
C54 C55 1.37(3)
C54 H54A 0.95
C55 C56 1.35(3)
C55 H55A 0.95
C56 C57 1.41(3)
C56 H56A 0.95
C57 C58 1.29(3)
C57 H57A 0.95
C58 H58A 0.95
C59 H59A 0.98
C59 H59B 0.98
C59 H59C 0.98
C532 C542 1.34(3)
C532 C582 1.42(4)
C532 C592 1.47(3)
C542 C552 1.37(3)
C542 H54B 0.95
C552 C562 1.34(3)
C552 H55B 0.95
C562 C572 1.41(3)
C562 H56B 0.95
C572 C582 1.30(3)
C572 H57B 0.95
C582 H58B 0.95
C592 H59D 0.98
C592 H59E 0.98
C592 H59F 0.98
C533 C543 1.35(3)
C533 C583 1.42(4)
C533 C593 1.46(3)
C543 C553 1.36(3)
C543 H54C 0.95
C553 C563 1.34(3)
C553 H55C 0.95
C563 C573 1.42(3)
C563 H56C 0.95
C573 C583 1.29(3)
C573 H57C 0.95
C583 H58C 0.95
C593 H59G 0.9848
C593 H59H 0.9794
C593 H59I 0.9805
